data_7235824
loop_
_publ_author_name
'Klap\"otke, Thomas M.'
'Schmid, Philipp. C.'
'Schnell, Simon'
'Stierstorfer, J\"org'

_publ_section_title
;
 Thermal stabilization of energetic materials by the aromatic
 nitrogen-rich
 4,4&#x2032;,5,5&#x2032;-tetraamino-3,3&#x2032;-bi-1,2,4-triazolium cation
;
_journal_issue 6
_journal_name_full 'Journal of Materials Chemistry A'
_journal_page_first 2658
_journal_paper_doi 10.1039/C4TA05964F
_journal_volume 3
_journal_year 2015
_chemical_formula_moiety 'C4 H10 N10, 2(C N5 O2), 2(H2 O)'
_chemical_formula_sum 'C6 H14 N20 O6'
_chemical_formula_weight 462.37
_chemical_name_common '5,5-bis-2,3-diaminotriazolium 5-nitrotetrazolate dihydrate'
_chemical_name_systematic '5,5-bis-2,3-diaminotriazolium 5-nitrotetrazolate dihydrate'
_space_group_IT_number 14
_space_group_name_Hall '-P 2ybc'
_space_group_name_H-M_alt 'P 1 21/c 1'
_symmetry_cell_setting monoclinic
_symmetry_Int_Tables_number 14
_symmetry_space_group_name_Hall '-P 2ybc'
_symmetry_space_group_name_H-M 'P 1 21/c 1'
_atom_sites_solution_hydrogens difmap
_atom_sites_solution_primary direct
_atom_sites_solution_secondary difmap
_audit_creation_date
;
'Thu Jun 12 13:09:03 2014'
;
_audit_creation_method
;
CrysAlisPro, Oxford Diffraction Ltd.,
Version 1.171.35.11 (release 16-05-2011 CrysAlis171 .NET)
(compiled May 16 2011,17:55:39)
;
_audit_update_record
;
2014-10-14 deposited with the CCDC.
2014-12-17 downloaded from the CCDC.
;
_cell_angle_alpha 90.00
_cell_angle_beta 92.655(5)
_cell_angle_gamma 90.00
_cell_formula_units_Z 2
_cell_length_a 6.2655(3)
_cell_length_b 8.2526(4)
_cell_length_c 17.2616(8)
_cell_measurement_reflns_used 2997
_cell_measurement_temperature 173(2)
_cell_measurement_theta_max 31.6930
_cell_measurement_theta_min 4.6150
_cell_volume 891.58(7)
_computing_cell_refinement
;
CrysAlisPro, Agilent Technologies,
Version 1.171.35.11 (release 16-05-2011 CrysAlis171 .NET)
(compiled May 16 2011,17:55:39)
;
_computing_data_collection
;
CrysAlisPro, Agilent Technologies,
Version 1.171.35.11 (release 16-05-2011 CrysAlis171 .NET)
(compiled May 16 2011,17:55:39)
;
_computing_data_reduction
;
CrysAlisPro, Agilent Technologies,
Version 1.171.35.11 (release 16-05-2011 CrysAlis171 .NET)
(compiled May 16 2011,17:55:39)
;
_computing_molecular_graphics
;
'ORTEP (M. N. Burnett, C. K. Johnson, ORTEP-III: Oak Ridge Thermal Ellipsoid
# Plot Program for Crystal Structure Illustrations, Oak Ridge National
# Laboratory Report ORNL-6895, 1996). Windows version (L. J. Farrugia, Univ.
# Glasgow) used --- SCHAKAL (E. Keller, University of  Freiburg (Breisgau),
# Germany, 1995)'
;
_computing_publication_material
;PLATON (A. L. Spek, Acta Crystallogr, Sect. A, 1990, 46, C34, 1995 version).
# --- T.B.Cohen, Pure Appl. Chem. 1996,68,2339-2359 (atomic masses).
;
_computing_structure_refinement 'SHELXL-97 (Sheldrick, 1997)'
_computing_structure_solution SIR-92
_diffrn_ambient_temperature 173
_diffrn_detector_area_resol_mean 15.9809
_diffrn_measured_fraction_theta_full 0.997
_diffrn_measured_fraction_theta_max 0.997
_diffrn_measurement_device 'CCD camera on \k-goniostat'
_diffrn_measurement_device_type 'Xcalibur, Sapphire3'
_diffrn_measurement_method '\w scans'
_diffrn_orient_matrix_UB_11 0.0039142000
_diffrn_orient_matrix_UB_12 0.0481004000
_diffrn_orient_matrix_UB_13 -0.0339802000
_diffrn_orient_matrix_UB_21 0.1131949000
_diffrn_orient_matrix_UB_22 -0.0028479000
_diffrn_orient_matrix_UB_23 0.0027219000
_diffrn_orient_matrix_UB_31 -0.0018129000
_diffrn_orient_matrix_UB_32 -0.0711584000
_diffrn_orient_matrix_UB_33 -0.0230672000
_diffrn_radiation_collimation 0.5
_diffrn_radiation_monochromator graphite
_diffrn_radiation_source 'Enhance (Mo) X-ray Source'
_diffrn_radiation_type 'Mo K\a'
_diffrn_radiation_wavelength 0.71073
_diffrn_reflns_av_R_equivalents 0.0261
_diffrn_reflns_av_sigmaI/netI 0.0227
_diffrn_reflns_limit_h_max 7
_diffrn_reflns_limit_h_min -7
_diffrn_reflns_limit_k_max 7
_diffrn_reflns_limit_k_min -10
_diffrn_reflns_limit_l_max 21
_diffrn_reflns_limit_l_min -21
_diffrn_reflns_number 6534
_diffrn_reflns_theta_full 26.50
_diffrn_reflns_theta_max 26.50
_diffrn_reflns_theta_min 4.11
_diffrn_source_current 40
_diffrn_source_type 'Spellman generator'
_diffrn_source_voltage 50
_exptl_absorpt_coefficient_mu 0.149
_exptl_absorpt_correction_T_max 0.9700
_exptl_absorpt_correction_T_min 0.9400
_exptl_absorpt_correction_type multi-scan
_exptl_absorpt_process_details
;
CrysAlisPro, Agilent Technologies,
Version 1.171.35.11 (release 16-05-2011 CrysAlis171 .NET)
(compiled May 16 2011,17:55:39)
Empirical absorption correction using spherical harmonics,
 implemented in SCALE3 ABSPACK scaling algorithm.
;
_exptl_crystal_colour colorless
_exptl_crystal_density_diffrn 1.722
_exptl_crystal_density_method 'not measured'
_exptl_crystal_description block
_exptl_crystal_F_000 476
_exptl_crystal_size_max 0.32
_exptl_crystal_size_mid 0.29
_exptl_crystal_size_min 0.19
_refine_diff_density_max 0.287
_refine_diff_density_min -0.367
_refine_diff_density_rms 0.081
_refine_ls_extinction_method none
_refine_ls_goodness_of_fit_ref 1.099
_refine_ls_hydrogen_treatment refall
_refine_ls_matrix_type full
_refine_ls_number_parameters 173
_refine_ls_number_reflns 1834
_refine_ls_number_restraints 0
_refine_ls_restrained_S_all 1.099
_refine_ls_R_factor_all 0.0406
_refine_ls_R_factor_gt 0.0346
_refine_ls_shift/su_max 0.000
_refine_ls_shift/su_mean 0.000
_refine_ls_structure_factor_coef Fsqd
_refine_ls_weighting_details 'calc w=1/[\s^2^(Fo^2^)+(0.0483P)^2^+0.2009P] where P=(Fo^2^+2Fc^2^)/3'
_refine_ls_weighting_scheme calc
_refine_ls_wR_factor_gt 0.0853
_refine_ls_wR_factor_ref 0.0915
_reflns_number_gt 1594
_reflns_number_total 1834
_reflns_threshold_expression >2sigma(I)
_cod_data_source_file c4ta05964f2.cif
_cod_data_source_block jx183
_cod_original_sg_symbol_Hall -P2ybc
_cod_database_code 7235824

loop_
_symmetry_equiv_pos_as_xyz
'x, y, z'
'-x, y+1/2, -z+1/2'
'-x, -y, -z'
'x, -y-1/2, z-1/2'

loop_
_atom_site_label
_atom_site_type_symbol
_atom_site_fract_x
_atom_site_fract_y
_atom_site_fract_z
_atom_site_U_iso_or_equiv
_atom_site_adp_type
_atom_site_occupancy
_atom_site_symmetry_multiplicity
_atom_site_calc_flag
C2 C 0.0161(2) 0.48481(15) 0.33343(7) 0.0176(3) Uani 1 1 d
C1 C -0.0239(2) 0.50529(15) 0.45867(7) 0.0155(3) Uani 1 1 d
N3 N -0.20112(18) 0.56122(13) 0.42671(6) 0.0187(3) Uani 1 1 d
N4 N 0.0983(2) 0.45633(17) 0.26599(7) 0.0256(3) Uani 1 1 d
N5 N 0.32742(18) 0.40304(16) 0.40877(7) 0.0206(3) Uani 1 1 d
N1 N 0.11471(17) 0.45513(13) 0.40336(6) 0.0154(3) Uani 1 1 d
N2 N -0.17392(19) 0.54735(14) 0.34817(7) 0.0198(3) Uani 1 1 d
O1 O 0.71612(17) 0.30903(12) -0.10947(6) 0.0283(3) Uani 1 1 d
O2 O 0.74481(18) 0.57041(12) -0.09929(6) 0.0285(3) Uani 1 1 d
N6 N 0.70935(19) 0.28150(14) 0.04809(7) 0.0220(3) Uani 1 1 d
N7 N 0.73264(19) 0.32327(15) 0.12292(7) 0.0247(3) Uani 1 1 d
N8 N 0.77598(19) 0.48095(15) 0.12928(7) 0.0247(3) Uani 1 1 d
N9 N 0.78210(19) 0.54655(14) 0.05834(7) 0.0216(3) Uani 1 1 d
N10 N 0.73393(18) 0.43477(13) -0.07145(7) 0.0188(3) Uani 1 1 d
C3 C 0.7414(2) 0.42058(15) 0.01206(7) 0.0168(3) Uani 1 1 d
O3 O 0.46142(17) 0.22174(13) 0.24084(6) 0.0249(3) Uani 1 1 d
H3A H 0.561(4) 0.248(3) 0.2102(13) 0.052(6) Uiso 1 1 d
H3C H 0.523(3) 0.196(3) 0.2835(13) 0.049(6) Uiso 1 1 d
H5B H 0.404(3) 0.484(2) 0.4331(10) 0.029(4) Uiso 1 1 d
H5A H 0.330(3) 0.312(2) 0.4368(10) 0.031(4) Uiso 1 1 d
H4A H 0.218(3) 0.404(2) 0.2650(11) 0.034(5) Uiso 1 1 d
H4B H 0.021(3) 0.470(2) 0.2253(12) 0.035(5) Uiso 1 1 d
H2 H -0.271(3) 0.591(2) 0.3153(12) 0.045(5) Uiso 1 1 d

loop_
_atom_site_aniso_label
_atom_site_aniso_U_11
_atom_site_aniso_U_22
_atom_site_aniso_U_33
_atom_site_aniso_U_23
_atom_site_aniso_U_13
_atom_site_aniso_U_12
C2 0.0194(7) 0.0180(6) 0.0153(6) 0.0004(5) -0.0003(5) -0.0023(5)
C1 0.0162(6) 0.0151(6) 0.0153(7) 0.0005(5) 0.0016(5) -0.0012(5)
N3 0.0197(6) 0.0209(6) 0.0154(6) 0.0013(4) 0.0003(4) 0.0010(4)
N4 0.0245(7) 0.0387(7) 0.0134(6) -0.0017(5) 0.0000(5) 0.0046(6)
N5 0.0155(6) 0.0267(6) 0.0196(6) -0.0001(5) 0.0002(4) 0.0041(5)
N1 0.0155(5) 0.0175(5) 0.0132(5) -0.0007(4) 0.0010(4) 0.0008(4)
N2 0.0196(6) 0.0259(6) 0.0136(5) 0.0023(4) -0.0013(4) 0.0028(5)
O1 0.0362(6) 0.0262(5) 0.0222(5) -0.0063(4) -0.0030(4) -0.0022(4)
O2 0.0374(6) 0.0239(6) 0.0243(5) 0.0072(4) 0.0036(5) 0.0035(4)
N6 0.0237(6) 0.0225(6) 0.0200(6) 0.0020(5) 0.0021(5) 0.0001(5)
N7 0.0254(6) 0.0289(7) 0.0198(6) 0.0032(5) 0.0017(5) 0.0004(5)
N8 0.0249(6) 0.0312(7) 0.0180(6) -0.0006(5) -0.0002(5) -0.0002(5)
N9 0.0233(6) 0.0236(6) 0.0178(6) -0.0008(4) 0.0009(5) -0.0006(5)
N10 0.0166(6) 0.0215(6) 0.0183(6) 0.0008(4) 0.0001(4) 0.0013(4)
C3 0.0143(6) 0.0189(6) 0.0173(6) -0.0001(5) 0.0005(5) 0.0020(5)
O3 0.0234(5) 0.0355(6) 0.0156(5) 0.0020(4) -0.0010(4) -0.0051(4)

loop_
_atom_type_symbol
_atom_type_description
_atom_type_scat_dispersion_real
_atom_type_scat_dispersion_imag
_atom_type_scat_source
C C 0.0033 0.0016 'International Tables Vol C Tables 4.2.6.8 and 6.1.1.4'
N N 0.0061 0.0033 'International Tables Vol C Tables 4.2.6.8 and 6.1.1.4'
O O 0.0106 0.0060 'International Tables Vol C Tables 4.2.6.8 and 6.1.1.4'
H H 0.0000 0.0000 'International Tables Vol C Tables 4.2.6.8 and 6.1.1.4'

loop_
_geom_angle_atom_site_label_1
_geom_angle_atom_site_label_2
_geom_angle_atom_site_label_3
_geom_angle
_geom_angle_site_symmetry_3
N4 C2 N2 128.89(13) .
N4 C2 N1 125.14(13) .
N2 C2 N1 105.97(12) .
N3 C1 N1 111.35(11) .
N3 C1 C1 124.97(15) 3_566
N1 C1 C1 123.68(14) 3_566
C1 N3 N2 104.21(10) .
C2 N4 H4A 118.8(12) .
C2 N4 H4B 118.6(13) .
H4A N4 H4B 121.1(18) .
N1 N5 H5B 106.6(11) .
N1 N5 H5A 106.9(11) .
H5B N5 H5A 111.6(15) .
C2 N1 C1 106.63(11) .
C2 N1 N5 120.64(11) .
C1 N1 N5 132.24(11) .
C2 N2 N3 111.84(11) .
C2 N2 H2 128.7(13) .
N3 N2 H2 118.9(13) .
C3 N6 N7 102.57(11) .
N8 N7 N6 110.10(11) .
N7 N8 N9 109.47(11) .
C3 N9 N8 102.73(11) .
O2 N10 O1 124.65(12) .
O2 N10 C3 117.84(11) .
O1 N10 C3 117.51(11) .
N6 C3 N9 115.12(12) .
N6 C3 N10 122.67(11) .
N9 C3 N10 122.21(11) .
H3A O3 H3C 106.5(19) .

loop_
_geom_bond_atom_site_label_1
_geom_bond_atom_site_label_2
_geom_bond_distance
_geom_bond_site_symmetry_2
C2 N4 1.3160(18) .
C2 N2 1.3326(18) .
C2 N1 1.3527(16) .
C1 N3 1.3014(17) .
C1 N1 1.3836(17) .
C1 C1 1.447(2) 3_566
N3 N2 1.3790(15) .
N4 H4A 0.87(2) .
N4 H4B 0.84(2) .
N5 N1 1.3994(15) .
N5 H5B 0.914(18) .
N5 H5A 0.893(19) .
N2 H2 0.89(2) .
O1 N10 1.2301(15) .
O2 N10 1.2213(15) .
N6 C3 1.3252(17) .
N6 N7 1.3383(16) .
N7 N8 1.3328(17) .
N8 N9 1.3410(16) .
N9 C3 1.3285(17) .
N10 C3 1.4450(17) .
O3 H3A 0.86(2) .
O3 H3C 0.84(2) .

loop_
_geom_hbond_atom_site_label_D
_geom_hbond_atom_site_label_H
_geom_hbond_atom_site_label_A
_geom_hbond_distance_DH
_geom_hbond_distance_HA
_geom_hbond_distance_DA
_geom_hbond_angle_DHA
_geom_hbond_site_symmetry_A
O3 H3A N7 0.86(2) 1.99(2) 2.8379(16) 166.6(19) .
O3 H3C O1 0.84(2) 2.16(2) 2.9842(14) 165(2) 4_566
N5 H5B N3 0.914(18) 2.561(18) 3.2313(17) 130.7(14) 1_655
N5 H5B N6 0.914(18) 2.582(17) 3.2215(17) 127.6(13) 2_655
N5 H5A N9 0.893(19) 2.304(19) 3.0796(18) 145.2(15) 2_645
N4 H4A O3 0.87(2) 2.20(2) 3.0338(18) 163.0(16) .
N4 H4B N8 0.84(2) 2.21(2) 3.0409(18) 169.8(18) 1_455

loop_
_geom_torsion_atom_site_label_1
_geom_torsion_atom_site_label_2
_geom_torsion_atom_site_label_3
_geom_torsion_atom_site_label_4
_geom_torsion
_geom_torsion_site_symmetry_1
N1 C1 N3 N2 -0.44(14) .
C1 C1 N3 N2 -179.94(15) 3_566
N4 C2 N1 C1 178.72(13) .
N2 C2 N1 C1 -0.95(14) .
N4 C2 N1 N5 5.9(2) .
N2 C2 N1 N5 -173.80(11) .
N3 C1 N1 C2 0.90(15) .
C1 C1 N1 C2 -179.59(15) 3_566
N3 C1 N1 N5 172.58(13) .
C1 C1 N1 N5 -7.9(2) 3_566
N4 C2 N2 N3 -178.92(13) .
N1 C2 N2 N3 0.73(14) .
C1 N3 N2 C2 -0.19(14) .
C3 N6 N7 N8 0.15(14) .
N6 N7 N8 N9 0.01(15) .
N7 N8 N9 C3 -0.16(14) .
N7 N6 C3 N9 -0.27(15) .
N7 N6 C3 N10 179.43(11) .
N8 N9 C3 N6 0.28(15) .
N8 N9 C3 N10 -179.42(11) .
O2 N10 C3 N6 173.02(12) .
O1 N10 C3 N6 -6.69(18) .
O2 N10 C3 N9 -7.30(18) .
O1 N10 C3 N9 172.99(12) .
